data_4026899
loop_
_publ_author_name
'Juraj Galeta'
'Milan Pot\'a\<cek'

_publ_section_title
;
 Substituted Diazatetracyclo[4.4.0.13,10.15,8]dodecanes as Stable Caged
 Proton Sponges
;
_journal_name_full 'Journal of Organic Chemistry'
_journal_page_first 1010
_journal_page_last 1017
_journal_paper_doi 10.1021/jo202235f
_journal_volume 77
_journal_year 2012
_chemical_formula_sum 'C42.25 H63.5 Cl N4 O0.75'
_chemical_formula_weight 674.92
_chemical_name_systematic
; 
 ? 
;
_space_group_IT_number 33
_symmetry_cell_setting orthorhombic
_symmetry_space_group_name_Hall 'P 2c -2n'
_symmetry_space_group_name_H-M 'P n a 21'
_atom_sites_solution_hydrogens geom
_atom_sites_solution_primary direct
_atom_sites_solution_secondary difmap
_audit_creation_method SHELXL-97
_cell_angle_alpha 90.00
_cell_angle_beta 90.00
_cell_angle_gamma 90.00
_cell_formula_units_Z 4
_cell_length_a 17.9478(3)
_cell_length_b 20.8380(4)
_cell_length_c 10.6397(2)
_cell_measurement_reflns_used 18633
_cell_measurement_temperature 120(2)
_cell_measurement_theta_max 27.2109
_cell_measurement_theta_min 2.9544
_cell_volume 3979.21(13)
_computing_cell_refinement 'CrysAlis RED (Oxford Diffraction Ltd, 2009)'
_computing_data_collection 'CrysAlis CCD (Oxford Diffraction Ltd, 2009)'
_computing_data_reduction 'CrysAlis RED (Oxford Diffraction Ltd, 2009)'
_computing_structure_refinement 'SHELXL-97 (Sheldrick, 1997)'
_computing_structure_solution 'SHELXS-97 (Sheldrick, 1990)'
_diffrn_ambient_temperature 120(2)
_diffrn_detector_area_resol_mean 8.4353
_diffrn_measured_fraction_theta_full 0.998
_diffrn_measured_fraction_theta_max 0.998
_diffrn_measurement_device_type 'Xcalibur, Sapphire2, large Be window'
_diffrn_measurement_method '\w scan'
_diffrn_radiation_monochromator graphite
_diffrn_radiation_source 'Enhance (Mo) x-ray Source'
_diffrn_radiation_type MoK\a
_diffrn_radiation_wavelength 0.71073
_diffrn_reflns_av_R_equivalents 0.0474
_diffrn_reflns_av_sigmaI/netI 0.0307
_diffrn_reflns_limit_h_max 21
_diffrn_reflns_limit_h_min -21
_diffrn_reflns_limit_k_max 24
_diffrn_reflns_limit_k_min -20
_diffrn_reflns_limit_l_max 12
_diffrn_reflns_limit_l_min -12
_diffrn_reflns_number 46342
_diffrn_reflns_theta_full 25.00
_diffrn_reflns_theta_max 25.00
_diffrn_reflns_theta_min 2.96
_diffrn_standards_number 0
_exptl_absorpt_coefficient_mu 0.131
_exptl_absorpt_correction_T_max 1.00000
_exptl_absorpt_correction_T_min 0.90026
_exptl_absorpt_correction_type multi-scan
_exptl_absorpt_process_details 'CrysAlis RED (Oxford Diffraction Ltd, 2009)'
_exptl_crystal_density_diffrn 1.127
_exptl_crystal_F_000 1472
_exptl_crystal_size_max 0.40
_exptl_crystal_size_mid 0.30
_exptl_crystal_size_min 0.20
_refine_diff_density_max 0.725
_refine_diff_density_min -0.256
_refine_diff_density_rms 0.071
_refine_ls_extinction_method none
_refine_ls_goodness_of_fit_ref 1.049
_refine_ls_hydrogen_treatment mixed
_refine_ls_matrix_type full
_refine_ls_number_parameters 453
_refine_ls_number_reflns 3711
_refine_ls_number_restraints 1
_refine_ls_restrained_S_all 1.048
_refine_ls_R_factor_all 0.0661
_refine_ls_R_factor_gt 0.0589
_refine_ls_shift/su_max 0.000
_refine_ls_shift/su_mean 0.000
_refine_ls_structure_factor_coef Fsqd
_refine_ls_weighting_details 'calc w=1/[\s^2^(Fo^2^)+(0.1380P)^2^+0.0000P] where P=(Fo^2^+2Fc^2^)/3'
_refine_ls_weighting_scheme calc
_refine_ls_wR_factor_gt 0.1713
_refine_ls_wR_factor_ref 0.1749
_reflns_number_gt 3118
_reflns_number_total 3711
_reflns_threshold_expression >2sigma(I)
_cod_data_source_file jo202235f_si_004.cif
_cod_data_source_block g
_cod_original_formula_sum 'C42.25 H63.50 Cl N4 O0.75'
_cod_database_code 4026899

loop_
_symmetry_equiv_pos_as_xyz
'x, y, z'
'-x, -y, z+1/2'
'x+1/2, -y+1/2, z'
'-x+1/2, y+1/2, z+1/2'

loop_
_atom_site_label
_atom_site_type_symbol
_atom_site_fract_x
_atom_site_fract_y
_atom_site_fract_z
_atom_site_U_iso_or_equiv
_atom_site_adp_type
_atom_site_occupancy
_atom_site_symmetry_multiplicity
_atom_site_calc_flag
_atom_site_refinement_flags
Cl1 Cl 0.21278(6) 0.07667(5) 0.86194(10) 0.0308(3) Uani 1 1 d .
N1 N 0.2298(2) -0.04652(19) 0.5850(4) 0.0327(9) Uani 1 1 d .
N2 N 0.0908(2) -0.07800(19) 0.6503(4) 0.0324(9) Uani 1 1 d .
N3 N 0.2880(2) -0.1898(2) 0.3258(4) 0.0362(10) Uani 1 1 d .
N4 N 0.1049(2) -0.2727(2) 0.7540(4) 0.0358(9) Uani 1 1 d .
C1 C 0.2199(2) -0.1611(2) 0.5296(4) 0.0318(10) Uani 1 1 d .
C2 C 0.2886(2) -0.1482(3) 0.6194(5) 0.0346(11) Uani 1 1 d .
C3 C 0.2617(3) -0.0882(2) 0.6884(5) 0.0356(11) Uani 1 1 d .
H3A H 0.3039 -0.0661 0.7320 0.043 Uiso 1 1 calc R
C4 C 0.1993(2) -0.1032(3) 0.7792(4) 0.0351(11) Uani 1 1 d .
H4A H 0.1840 -0.0632 0.8224 0.042 Uiso 1 1 calc R
H4B H 0.2176 -0.1335 0.8437 0.042 Uiso 1 1 calc R
C5 C 0.1315(2) -0.1325(2) 0.7129(4) 0.0330(10) Uani 1 1 d .
H5A H 0.0982 -0.1524 0.7772 0.040 Uiso 1 1 calc R
C6 C 0.1464(2) -0.1822(2) 0.6059(4) 0.0321(10) Uani 1 1 d .
C7 C 0.0718(2) -0.1718(2) 0.5262(4) 0.0312(10) Uani 1 1 d .
C8 C 0.0712(2) -0.0988(2) 0.5217(4) 0.0322(10) Uani 1 1 d .
H8A H 0.0205 -0.0828 0.4983 0.039 Uiso 1 1 calc R
C9 C 0.1291(2) -0.0725(2) 0.4324(4) 0.0314(10) Uani 1 1 d .
H9A H 0.1249 -0.0252 0.4285 0.038 Uiso 1 1 calc R
H9B H 0.1203 -0.0898 0.3469 0.038 Uiso 1 1 calc R
C10 C 0.2081(2) -0.0912(2) 0.4764(5) 0.0316(10) Uani 1 1 d .
H10A H 0.2436 -0.0843 0.4054 0.038 Uiso 1 1 calc R
C11 C 0.2788(3) 0.0098(2) 0.5509(5) 0.0379(11) Uani 1 1 d .
H11A H 0.2866 0.0366 0.6266 0.045 Uiso 1 1 calc R
H11B H 0.3281 -0.0065 0.5236 0.045 Uiso 1 1 calc R
C12 C 0.2466(3) 0.0507(2) 0.4484(5) 0.0363(11) Uani 1 1 d .
C13 C 0.1946(3) 0.0974(3) 0.4774(6) 0.0469(14) Uani 1 1 d .
H13A H 0.1811 0.1050 0.5625 0.056 Uiso 1 1 calc R
C14 C 0.1620(3) 0.1330(3) 0.3814(8) 0.0611(18) Uani 1 1 d .
H14A H 0.1254 0.1645 0.4003 0.073 Uiso 1 1 calc R
C15 C 0.1834(4) 0.1223(3) 0.2574(6) 0.0571(17) Uani 1 1 d .
H15A H 0.1618 0.1470 0.1919 0.068 Uiso 1 1 calc R
C16 C 0.2340(4) 0.0776(3) 0.2300(6) 0.0561(16) Uani 1 1 d .
H16A H 0.2478 0.0705 0.1449 0.067 Uiso 1 1 calc R
C17 C 0.2669(3) 0.0410(3) 0.3246(5) 0.0412(12) Uani 1 1 d .
H17A H 0.3031 0.0095 0.3040 0.049 Uiso 1 1 calc R
C18 C 0.0318(3) -0.0511(3) 0.7315(5) 0.0433(12) Uani 1 1 d .
H18A H 0.0537 -0.0390 0.8136 0.052 Uiso 1 1 calc R
H18B H -0.0065 -0.0843 0.7470 0.052 Uiso 1 1 calc R
C19 C -0.0042(3) 0.0064(2) 0.6740(4) 0.0332(10) Uani 1 1 d .
C20 C -0.0741(3) 0.0012(3) 0.6159(5) 0.0396(12) Uani 1 1 d .
H20A H -0.0965 -0.0401 0.6115 0.047 Uiso 1 1 calc R
C21 C -0.1113(3) 0.0511(3) 0.5660(5) 0.0451(12) Uani 1 1 d .
H21A H -0.1600 0.0455 0.5327 0.054 Uiso 1 1 calc R
C22 C -0.0777(3) 0.1104(3) 0.5638(5) 0.0502(14) Uani 1 1 d .
H22A H -0.1022 0.1456 0.5250 0.060 Uiso 1 1 calc R
C23 C -0.0104(4) 0.1190(3) 0.6163(5) 0.0514(14) Uani 1 1 d .
H23A H 0.0117 0.1604 0.6157 0.062 Uiso 1 1 calc R
C24 C 0.0289(3) 0.0662(3) 0.6736(5) 0.0495(14) Uani 1 1 d .
H24A H 0.0766 0.0725 0.7104 0.059 Uiso 1 1 calc R
C25 C 0.2426(3) -0.2126(2) 0.4312(5) 0.0363(11) Uani 1 1 d .
H25A H 0.2705 -0.2469 0.4751 0.044 Uiso 1 1 calc R
H25B H 0.1966 -0.2321 0.3969 0.044 Uiso 1 1 calc R
C26 C 0.3452(3) -0.2362(3) 0.2911(6) 0.0531(14) Uani 1 1 d .
H26A H 0.3215 -0.2751 0.2555 0.064 Uiso 1 1 calc R
H26B H 0.3736 -0.2490 0.3667 0.064 Uiso 1 1 calc R
C27 C 0.3977(3) -0.2068(3) 0.1947(6) 0.0562(15) Uani 1 1 d .
H27A H 0.4360 -0.2388 0.1707 0.067 Uiso 1 1 calc R
H27B H 0.4234 -0.1695 0.2323 0.067 Uiso 1 1 calc R
C28 C 0.3553(3) -0.1854(3) 0.0775(6) 0.0569(15) Uani 1 1 d .
H28A H 0.3894 -0.1626 0.0196 0.068 Uiso 1 1 calc R
H28B H 0.3349 -0.2233 0.0331 0.068 Uiso 1 1 calc R
C29 C 0.2933(3) -0.1419(3) 0.1162(5) 0.0486(14) Uani 1 1 d .
H29A H 0.2626 -0.1313 0.0418 0.058 Uiso 1 1 calc R
H29B H 0.3144 -0.1014 0.1495 0.058 Uiso 1 1 calc R
C30 C 0.2440(3) -0.1727(3) 0.2164(5) 0.0422(12) Uani 1 1 d .
H30A H 0.2042 -0.1424 0.2413 0.051 Uiso 1 1 calc R
H30B H 0.2200 -0.2117 0.1816 0.051 Uiso 1 1 calc R
C31 C 0.1522(2) -0.2538(2) 0.6455(5) 0.0365(11) Uani 1 1 d .
H31A H 0.1384 -0.2808 0.5725 0.044 Uiso 1 1 calc R
H31B H 0.2048 -0.2633 0.6664 0.044 Uiso 1 1 calc R
C32 C 0.1465(3) -0.2730(2) 0.8726(5) 0.0384(11) Uani 1 1 d .
H32A H 0.1685 -0.2301 0.8869 0.046 Uiso 1 1 calc R
H32B H 0.1876 -0.3045 0.8670 0.046 Uiso 1 1 calc R
C33 C 0.0958(3) -0.2905(3) 0.9840(5) 0.0435(13) Uani 1 1 d .
H33A H 0.1258 -0.2921 1.0621 0.052 Uiso 1 1 calc R
H33B H 0.0572 -0.2570 0.9945 0.052 Uiso 1 1 calc R
C34 C 0.0589(3) -0.3549(3) 0.9623(5) 0.0472(13) Uani 1 1 d .
H34A H 0.0969 -0.3893 0.9638 0.057 Uiso 1 1 calc R
H34B H 0.0225 -0.3635 1.0302 0.057 Uiso 1 1 calc R
C35 C 0.0195(3) -0.3548(3) 0.8366(5) 0.0479(13) Uani 1 1 d .
H35A H -0.0224 -0.3239 0.8389 0.058 Uiso 1 1 calc R
H35B H -0.0012 -0.3980 0.8199 0.058 Uiso 1 1 calc R
C36 C 0.0729(3) -0.3365(3) 0.7318(5) 0.0420(12) Uani 1 1 d .
H36A H 0.1135 -0.3686 0.7268 0.050 Uiso 1 1 calc R
H36B H 0.0461 -0.3366 0.6505 0.050 Uiso 1 1 calc R
C37 C 0.3616(2) -0.1322(3) 0.5471(5) 0.0391(11) Uani 1 1 d .
H37A H 0.3970 -0.1117 0.6044 0.059 Uiso 1 1 calc R
H37B H 0.3503 -0.1030 0.4775 0.059 Uiso 1 1 calc R
H37C H 0.3833 -0.1719 0.5139 0.059 Uiso 1 1 calc R
C38 C 0.3131(3) -0.1998(3) 0.7136(5) 0.0421(12) Uani 1 1 d .
H38A H 0.3519 -0.1823 0.7686 0.063 Uiso 1 1 calc R
H38B H 0.3329 -0.2370 0.6679 0.063 Uiso 1 1 calc R
H38C H 0.2703 -0.2132 0.7644 0.063 Uiso 1 1 calc R
C39 C 0.0016(2) -0.1952(2) 0.5965(5) 0.0378(11) Uani 1 1 d .
H39A H -0.0427 -0.1756 0.5589 0.057 Uiso 1 1 calc R
H39B H 0.0050 -0.1828 0.6852 0.057 Uiso 1 1 calc R
H39C H -0.0019 -0.2420 0.5901 0.057 Uiso 1 1 calc R
C40 C 0.0662(3) -0.2027(2) 0.3958(5) 0.0378(11) Uani 1 1 d .
H40A H 0.0179 -0.1921 0.3582 0.057 Uiso 1 1 calc R
H40B H 0.0709 -0.2494 0.4037 0.057 Uiso 1 1 calc R
H40C H 0.1063 -0.1863 0.3421 0.057 Uiso 1 1 calc R
O201 O 0.4262(4) 0.0020(4) 0.7559(9) 0.101(3) Uani 0.75 1 d P
C201 C 0.4237(6) 0.0352(5) 0.8529(12) 0.084(3) Uani 0.75 1 d P
C202 C 0.4143(11) 0.0075(6) 0.9811(14) 0.146(8) Uani 0.75 1 d P
H20B H 0.3916 -0.0352 0.9745 0.220 Uiso 0.75 1 calc PR
H20C H 0.3819 0.0355 1.0311 0.220 Uiso 0.75 1 calc PR
H20D H 0.4630 0.0040 1.0220 0.220 Uiso 0.75 1 calc PR
C203 C 0.4229(7) 0.1088(5) 0.8503(14) 0.095(4) Uani 0.75 1 d P
H20E H 0.4237 0.1237 0.7629 0.142 Uiso 0.75 1 calc PR
H20F H 0.4668 0.1252 0.8945 0.142 Uiso 0.75 1 calc PR
H20H H 0.3777 0.1244 0.8918 0.142 Uiso 0.75 1 calc PR
H1N H 0.182(3) -0.033(3) 0.602(6) 0.051(16) Uiso 1 1 d .

loop_
_atom_site_aniso_label
_atom_site_aniso_U_11
_atom_site_aniso_U_22
_atom_site_aniso_U_33
_atom_site_aniso_U_23
_atom_site_aniso_U_13
_atom_site_aniso_U_12
Cl1 0.0379(6) 0.0300(5) 0.0245(5) 0.0034(5) -0.0054(5) -0.0034(4)
N1 0.032(2) 0.037(2) 0.0291(19) 0.0053(17) 0.0017(16) 0.0022(17)
N2 0.031(2) 0.040(3) 0.0271(19) 0.0038(17) -0.0013(16) 0.0062(16)
N3 0.0278(19) 0.048(3) 0.033(2) 0.0000(17) 0.0038(16) 0.0070(18)
N4 0.033(2) 0.036(2) 0.039(2) 0.0070(18) 0.0015(17) 0.0011(17)
C1 0.026(2) 0.039(3) 0.031(2) 0.005(2) 0.0008(18) 0.0039(19)
C2 0.028(2) 0.043(3) 0.033(2) 0.011(2) -0.0018(19) 0.004(2)
C3 0.032(2) 0.041(3) 0.034(3) 0.005(2) -0.010(2) -0.004(2)
C4 0.036(2) 0.044(3) 0.026(2) 0.004(2) -0.0010(19) 0.005(2)
C5 0.029(2) 0.041(3) 0.029(2) 0.009(2) 0.0022(18) 0.0044(19)
C6 0.028(2) 0.038(3) 0.031(2) 0.010(2) 0.0018(19) 0.0027(19)
C7 0.024(2) 0.037(3) 0.033(2) 0.005(2) 0.0005(18) 0.0004(19)
C8 0.027(2) 0.040(3) 0.029(2) 0.003(2) -0.0032(18) 0.005(2)
C9 0.030(2) 0.035(3) 0.029(2) 0.003(2) -0.0063(18) 0.0038(18)
C10 0.027(2) 0.035(3) 0.032(2) 0.005(2) 0.0001(18) -0.0029(19)
C11 0.035(2) 0.039(3) 0.039(3) 0.001(2) -0.005(2) -0.006(2)
C12 0.032(2) 0.034(3) 0.043(3) 0.004(2) -0.001(2) -0.009(2)
C13 0.043(3) 0.039(3) 0.059(4) 0.005(3) -0.001(3) -0.002(2)
C14 0.051(3) 0.030(3) 0.102(6) 0.008(3) -0.014(4) -0.003(2)
C15 0.062(4) 0.044(3) 0.065(4) 0.016(3) -0.028(3) -0.011(3)
C16 0.063(4) 0.056(4) 0.050(3) 0.017(3) -0.016(3) -0.023(3)
C17 0.039(3) 0.047(3) 0.037(3) 0.007(2) -0.003(2) -0.010(2)
C18 0.040(3) 0.056(3) 0.034(3) 0.009(2) 0.008(2) 0.018(2)
C19 0.039(2) 0.036(3) 0.025(2) -0.0017(19) 0.0074(19) 0.002(2)
C20 0.035(3) 0.048(3) 0.036(3) -0.003(2) 0.002(2) 0.008(2)
C21 0.044(3) 0.055(3) 0.037(3) 0.001(3) 0.001(2) 0.008(3)
C22 0.055(3) 0.055(4) 0.040(3) 0.004(3) 0.006(3) 0.016(3)
C23 0.072(4) 0.032(3) 0.050(3) 0.003(3) 0.013(3) 0.001(3)
C24 0.049(3) 0.046(3) 0.054(3) -0.009(3) 0.013(3) -0.003(2)
C25 0.035(2) 0.035(3) 0.040(3) 0.004(2) 0.004(2) 0.004(2)
C26 0.053(3) 0.055(4) 0.051(3) 0.004(3) 0.008(3) 0.024(3)
C27 0.046(3) 0.071(4) 0.052(3) 0.001(3) 0.022(3) 0.018(3)
C28 0.052(3) 0.079(4) 0.040(3) 0.001(3) 0.016(3) 0.008(3)
C29 0.044(3) 0.069(4) 0.033(3) 0.003(3) 0.004(2) 0.009(3)
C30 0.035(3) 0.054(3) 0.038(3) 0.001(2) 0.001(2) 0.004(2)
C31 0.030(2) 0.039(3) 0.041(3) 0.005(2) 0.0043(19) 0.005(2)
C32 0.037(2) 0.039(3) 0.039(3) 0.006(2) 0.001(2) -0.001(2)
C33 0.048(3) 0.043(3) 0.040(3) 0.010(2) 0.008(2) 0.002(2)
C34 0.042(3) 0.056(4) 0.043(3) 0.015(3) 0.010(2) 0.000(3)
C35 0.038(3) 0.052(3) 0.054(3) 0.011(3) 0.005(2) -0.009(2)
C36 0.039(3) 0.046(3) 0.042(3) 0.007(2) 0.003(2) -0.003(2)
C37 0.026(2) 0.051(3) 0.041(3) 0.007(2) 0.001(2) 0.001(2)
C38 0.031(2) 0.047(3) 0.048(3) 0.014(2) -0.004(2) 0.007(2)
C39 0.025(2) 0.044(3) 0.045(3) 0.008(2) -0.001(2) 0.002(2)
C40 0.036(3) 0.039(3) 0.039(3) 0.001(2) -0.0030(19) -0.002(2)
O201 0.078(5) 0.109(6) 0.117(7) -0.052(6) -0.022(4) 0.017(4)
C201 0.087(7) 0.072(7) 0.092(8) -0.019(7) 0.002(6) 0.007(5)
C202 0.27(2) 0.059(7) 0.114(10) 0.029(7) 0.108(12) 0.060(10)
C203 0.108(8) 0.061(6) 0.116(9) 0.002(7) 0.021(8) -0.022(5)

loop_
_atom_type_symbol
_atom_type_description
_atom_type_scat_dispersion_real
_atom_type_scat_dispersion_imag
_atom_type_scat_source
C C 0.0033 0.0016 'International Tables Vol C Tables 4.2.6.8 and 6.1.1.4'
H H 0.0000 0.0000 'International Tables Vol C Tables 4.2.6.8 and 6.1.1.4'
N N 0.0061 0.0033 'International Tables Vol C Tables 4.2.6.8 and 6.1.1.4'
O O 0.0106 0.0060 'International Tables Vol C Tables 4.2.6.8 and 6.1.1.4'
Cl Cl 0.1484 0.1585 'International Tables Vol C Tables 4.2.6.8 and 6.1.1.4'

loop_
_geom_angle_atom_site_label_1
_geom_angle_atom_site_label_2
_geom_angle_atom_site_label_3
_geom_angle
C11 N1 C3 113.5(4)
C11 N1 C10 116.0(4)
C3 N1 C10 107.2(3)
C8 N2 C18 118.9(4)
C8 N2 C5 107.7(4)
C18 N2 C5 112.1(4)
C30 N3 C25 113.0(4)
C30 N3 C26 110.1(4)
C25 N3 C26 111.8(4)
C32 N4 C36 109.4(4)
C32 N4 C31 112.4(3)
C36 N4 C31 109.7(4)
C25 C1 C10 115.5(4)
C25 C1 C2 108.7(4)
C10 C1 C2 99.5(4)
C25 C1 C6 111.4(4)
C10 C1 C6 108.8(3)
C2 C1 C6 112.3(4)
C3 C2 C38 110.5(4)
C3 C2 C37 109.1(4)
C38 C2 C37 103.4(4)
C3 C2 C1 100.6(4)
C38 C2 C1 120.0(4)
C37 C2 C1 113.2(4)
C4 C3 N1 107.6(4)
C4 C3 C2 111.7(4)
N1 C3 C2 103.8(4)
C3 C4 C5 112.1(4)
N2 C5 C4 106.8(4)
N2 C5 C6 105.1(3)
C4 C5 C6 117.7(4)
C31 C6 C5 116.8(4)
C31 C6 C7 109.3(4)
C5 C6 C7 98.8(3)
C31 C6 C1 110.1(3)
C5 C6 C1 109.0(4)
C7 C6 C1 112.4(3)
C8 C7 C40 113.0(4)
C8 C7 C39 108.9(4)
C40 C7 C39 104.6(4)
C8 C7 C6 99.1(3)
C40 C7 C6 118.6(4)
C39 C7 C6 112.5(4)
N2 C8 C9 108.2(4)
N2 C8 C7 105.2(3)
C9 C8 C7 112.1(4)
C8 C9 C10 110.4(4)
N1 C10 C9 108.0(4)
N1 C10 C1 104.9(4)
C9 C10 C1 117.8(4)
C12 C11 N1 113.0(4)
C17 C12 C13 119.6(5)
C17 C12 C11 120.6(5)
C13 C12 C11 119.8(5)
C14 C13 C12 119.6(6)
C13 C14 C15 119.6(6)
C16 C15 C14 120.5(6)
C15 C16 C17 120.8(6)
C12 C17 C16 119.9(6)
N2 C18 C19 112.0(4)
C24 C19 C20 117.0(5)
C24 C19 C18 122.7(5)
C20 C19 C18 120.4(5)
C21 C20 C19 123.9(5)
C20 C21 C22 119.0(5)
C23 C22 C21 120.4(5)
C22 C23 C24 121.0(5)
C19 C24 C23 118.7(5)
N3 C25 C1 116.0(4)
N3 C26 C27 109.9(5)
C26 C27 C28 111.1(4)
C29 C28 C27 108.9(5)
C28 C29 C30 111.6(5)
N3 C30 C29 110.4(4)
N4 C31 C6 115.3(4)
N4 C32 C33 111.4(4)
C34 C33 C32 110.5(4)
C35 C34 C33 109.8(4)
C34 C35 C36 110.7(4)
N4 C36 C35 110.9(4)
O201 C201 C202 123.2(10)
O201 C201 C203 122.8(11)
C202 C201 C203 113.7(10)

loop_
_geom_bond_atom_site_label_1
_geom_bond_atom_site_label_2
_geom_bond_distance
N1 C11 1.511(6)
N1 C3 1.514(6)
N1 C10 1.534(6)
N2 C8 1.478(6)
N2 C18 1.477(6)
N2 C5 1.506(6)
N3 C30 1.450(6)
N3 C25 1.465(6)
N3 C26 1.458(6)
N4 C32 1.466(6)
N4 C36 1.468(7)
N4 C31 1.486(6)
C1 C25 1.553(7)
C1 C10 1.576(7)
C1 C2 1.582(6)
C1 C6 1.611(6)
C2 C3 1.529(7)
C2 C38 1.535(7)
C2 C37 1.556(6)
C3 C4 1.513(7)
C4 C5 1.533(7)
C5 C6 1.562(7)
C6 C31 1.553(7)
C6 C7 1.599(6)
C7 C8 1.521(7)
C7 C40 1.532(7)
C7 C39 1.545(6)
C8 C9 1.512(6)
C9 C10 1.543(6)
C11 C12 1.501(7)
C12 C17 1.381(7)
C12 C13 1.383(8)
C13 C14 1.392(9)
C14 C15 1.391(10)
C15 C16 1.333(10)
C16 C17 1.393(8)
C18 C19 1.492(7)
C19 C24 1.380(7)
C19 C20 1.404(7)
C20 C21 1.344(7)
C21 C22 1.376(8)
C22 C23 1.342(9)
C23 C24 1.441(8)
C26 C27 1.522(8)
C27 C28 1.527(8)
C28 C29 1.493(8)
C29 C30 1.528(8)
C32 C33 1.537(7)
C33 C34 1.515(8)
C34 C35 1.512(8)
C35 C36 1.520(7)
O201 C201 1.243(13)
C201 C202 1.491(18)
C201 C203 1.533(16)

loop_
_geom_hbond_atom_site_label_D
_geom_hbond_atom_site_label_H
_geom_hbond_atom_site_label_A
_geom_hbond_distance_DH
_geom_hbond_distance_HA
_geom_hbond_distance_DA
_geom_hbond_angle_DHA
N1 H1N N2 0.92(6) 1.96(6) 2.671(6) 133(5)
